data_4331669
loop_
_publ_author_name
'Ok, Kang Min'
'Halasyamani, P. Shiv'

_publ_section_title
;
 New Metal Iodates:&#x00A0; Syntheses, Structures, and Characterizations
 of Noncentrosymmetric La(IO3)3and NaYI4O12and Centrosymmetric
 \b-Cs2I4O11and Rb2I6O15(OH)2&#x00B7;H2O
;
_journal_issue 25
_journal_name_full 'Inorganic Chemistry'
_journal_page_first 9353
_journal_page_last 9359
_journal_paper_doi 10.1021/ic051340u
_journal_volume 44
_journal_year 2005
_chemical_formula_sum 'I8 Na2 O24 Y2'
_chemical_formula_weight 1623
_chemical_name_systematic
;
 Sodium yttrium iodate
;
_space_group_IT_number 9
_symmetry_cell_setting monoclinic
_symmetry_space_group_name_Hall 'C -2yc'
_symmetry_space_group_name_H-M 'C 1 c 1'
_atom_sites_solution_primary direct
_atom_sites_solution_secondary difmap
_cell_angle_alpha 90
_cell_angle_beta 91.120(3)
_cell_angle_gamma 90
_cell_formula_units_Z 4
_cell_length_a 31.235(3)
_cell_length_b 5.5679(5)
_cell_length_c 12.5451(12)
_cell_measurement_temperature 293.0(2)
_cell_volume 2181.3(4)
_computing_structure_refinement 'SHELXL-97 (Sheldrick, 1997)'
_diffrn_ambient_temperature 293.0(2)
_diffrn_measured_fraction_theta_full 0.995
_diffrn_measured_fraction_theta_max 0.995
_diffrn_radiation_monochromator graphite
_diffrn_radiation_type MoK\a
_diffrn_radiation_wavelength 0.71073
_diffrn_reflns_av_R_equivalents 0.0798
_diffrn_reflns_av_unetI/netI 0.0682
_diffrn_reflns_limit_h_max 37
_diffrn_reflns_limit_h_min -23
_diffrn_reflns_limit_k_max 6
_diffrn_reflns_limit_k_min -6
_diffrn_reflns_limit_l_max 15
_diffrn_reflns_limit_l_min -15
_diffrn_reflns_number 5335
_diffrn_reflns_theta_full 25.5
_diffrn_reflns_theta_max 25.5
_diffrn_reflns_theta_min 1.3
_exptl_absorpt_coefficient_mu 16.77
_exptl_absorpt_correction_T_max 0.709
_exptl_absorpt_correction_T_min 0.148
_exptl_absorpt_correction_type psi-scan
_exptl_absorpt_process_details '(North et al., 1968)'
_exptl_crystal_colour Colorless
_exptl_crystal_density_diffrn 4.942
_exptl_crystal_density_method 'not measured'
_exptl_crystal_description 'Hexagonal Plate'
_exptl_crystal_F_000 2864
_exptl_crystal_size_max 0.12
_exptl_crystal_size_mid 0.10
_exptl_crystal_size_min 0.02
_refine_diff_density_max 3.695
_refine_diff_density_min -3.376
_refine_diff_density_rms 0.615
_refine_ls_abs_structure_details 'Flack H D (1983), Acta Cryst. A39, 876-881'
_refine_ls_abs_structure_Flack 0.300(18)
_refine_ls_extinction_coef 0.00099(9)
_refine_ls_extinction_expression Fc^*^=kFc[1+0.001xFc^2^\l^3^/sin(2\q)]^-1/4^
_refine_ls_extinction_method SHELXL
_refine_ls_goodness_of_fit_ref 1.014
_refine_ls_matrix_type full
_refine_ls_number_parameters 200
_refine_ls_number_reflns 2733
_refine_ls_number_restraints 2
_refine_ls_restrained_S_all 1.014
_refine_ls_R_factor_all 0.0536
_refine_ls_R_factor_gt 0.0527
_refine_ls_shift/su_max 0.05
_refine_ls_shift/su_mean 0.005
_refine_ls_structure_factor_coef Fsqd
_refine_ls_weighting_details 'calc w=1/[\s^2^(Fo^2^)+(0.1144P)^2^+125.6597P] where P=(Fo^2^+2Fc^2^)/3'
_refine_ls_weighting_scheme calc
_refine_ls_wR_factor_gt 0.1424
_refine_ls_wR_factor_ref 0.1442
_reflns_number_gt 2672
_reflns_number_total 2733
_reflns_threshold_expression >2\(I)
_cod_data_source_file ic051340usup1.cif
_cod_data_source_block ok203
_cod_depositor_comments
;
The following automatic conversions were performed:

'_symmetry_cell_setting' value 'Monoclinic' changed to 'monoclinic'
according to /home/saulius/struct/CIF-dictionaries/cif_core.dic
dictionary named 'cif_core.dic' version 2.4.2 from
2011-04-26.

'_exptl_absorpt_correction_type' value 'Psi-scan'
changed to 'psi-scan' according to
/home/saulius/struct/CIF-dictionaries/cif_core.dic dictionary named
'cif_core.dic' version 2.4.2 from 2011-04-26.

Automatic conversion script
Id: cif_fix_values 1891 2012-01-12 08:04:46Z andrius 
;
_cod_original_sg_symbol_H-M 'C c'
_cod_database_code 4331669

loop_
_symmetry_equiv_pos_as_xyz
'x, y, z'
'x, -y, z+1/2'
'x+1/2, y+1/2, z'
'x+1/2, -y+1/2, z+1/2'

loop_
_atom_site_label
_atom_site_type_symbol
_atom_site_fract_x
_atom_site_fract_y
_atom_site_fract_z
_atom_site_U_iso_or_equiv
_atom_site_adp_type
_atom_site_occupancy
_atom_site_symmetry_multiplicity
_atom_site_calc_flag
I1 I 0.00366(4) 0.2957(2) 0.96500(10) 0.0097(3) Uani 1 1 d
I2 I -0.25344(5) -0.1977(2) 0.88189(9) 0.0104(3) Uani 1 1 d
I3 I -0.15759(5) 0.6852(2) 1.31254(10) 0.0113(3) Uani 1 1 d
I4 I -0.09458(5) -0.1747(2) 1.03917(10) 0.0118(3) Uani 1 1 d
I5 I -0.19693(5) 0.2431(2) 1.08535(10) 0.0098(3) Uani 1 1 d
I6 I -0.05521(5) 0.7367(2) 0.76839(10) 0.0104(3) Uani 1 1 d
I7 I 0.08386(5) 0.1994(2) 0.37569(10) 0.0129(3) Uani 1 1 d
I8 I 0.14231(5) 0.2571(2) 0.71572(11) 0.0098(3) Uani 1 1 d
Y1 Y 0.22638(8) -0.2136(3) 0.67651(15) 0.0099(5) Uani 1 1 d
Y2 Y 0.02132(7) 0.1919(4) 0.67036(16) 0.0109(5) Uani 1 1 d
Na1 Na 0.1863(4) 0.2214(18) 0.4698(9) 0.0266(19) Uani 1 1 d
Na2 Na 0.1105(4) -0.2761(17) 0.5624(9) 0.0266(19) Uani 1 1 d
O1 O 0.0268(5) 0.564(3) 1.0257(11) 0.017(3) Uiso 1 1 d
O2 O 0.0391(6) 0.085(3) 1.0353(12) 0.020(3) Uiso 1 1 d
O3 O -0.0510(5) 0.569(3) 0.8918(11) 0.018(3) Uiso 1 1 d
O4 O 0.0352(6) 0.328(3) 0.8436(13) 0.022(3) Uiso 1 1 d
O5 O -0.2766(5) 0.082(3) 0.8332(11) 0.017(3) Uiso 1 1 d
O6 O -0.2874(5) -0.406(3) 0.8088(11) 0.017(3) Uiso 1 1 d
O7 O -0.2842(5) -0.184(3) 1.0012(12) 0.014(3) Uiso 1 1 d
O8 O -0.1998(5) 0.058(3) 0.9651(11) 0.016(3) Uiso 1 1 d
O9 O -0.2067(5) 0.566(3) 1.2508(12) 0.016(3) Uiso 1 1 d
O10 O -0.1204(6) 0.529(3) 1.2278(12) 0.019(3) Uiso 1 1 d
O11 O -0.1568(6) 0.501(3) 1.4293(11) 0.020(3) Uiso 1 1 d
O12 O -0.0436(5) -0.059(3) 1.0939(11) 0.015(3) Uiso 1 1 d
O13 O -0.0976(5) 0.001(3) 0.9185(11) 0.017(3) Uiso 1 1 d
O14 O -0.1294(6) -0.006(3) 1.1244(13) 0.023(3) Uiso 1 1 d
O15 O -0.2433(5) 0.427(3) 1.0574(11) 0.017(3) Uiso 1 1 d
O16 O -0.2210(5) 0.039(3) 1.1780(11) 0.015(3) Uiso 1 1 d
O17 O -0.0101(6) 0.943(3) 0.7939(11) 0.021(3) Uiso 1 1 d
O18 O -0.0280(6) 0.528(3) 0.6788(12) 0.023(3) Uiso 1 1 d
O19 O 0.1227(6) -0.021(3) 0.4182(13) 0.020(3) Uiso 1 1 d
O20 O 0.0800(5) 0.104(3) 0.2360(12) 0.021(3) Uiso 1 1 d
O21 O 0.1230(6) 0.443(3) 0.3706(12) 0.025(4) Uiso 1 1 d
O22 O 0.1642(5) 0.014(3) 0.6343(10) 0.013(3) Uiso 1 1 d
O23 O 0.1722(5) 0.499(3) 0.6511(10) 0.011(3) Uiso 1 1 d
O24 O 0.0936(6) 0.325(3) 0.6417(12) 0.018(3) Uiso 1 1 d

loop_
_atom_site_aniso_label
_atom_site_aniso_U_11
_atom_site_aniso_U_22
_atom_site_aniso_U_33
_atom_site_aniso_U_23
_atom_site_aniso_U_13
_atom_site_aniso_U_12
I1 0.0085(8) 0.0099(6) 0.0109(6) 0.0019(5) 0.0018(6) -0.0003(5)
I2 0.0113(8) 0.0102(6) 0.0099(6) -0.0009(5) 0.0016(5) 0.0008(5)
I3 0.0093(8) 0.0131(7) 0.0117(6) -0.0003(5) 0.0015(5) 0.0002(5)
I4 0.0100(8) 0.0141(6) 0.0115(6) -0.0002(5) 0.0017(6) -0.0008(6)
I5 0.0091(8) 0.0096(6) 0.0110(7) -0.0011(5) 0.0022(5) -0.0005(6)
I6 0.0102(9) 0.0109(6) 0.0102(6) 0.0007(5) 0.0026(5) -0.0008(6)
I7 0.0144(8) 0.0129(6) 0.0115(6) -0.0009(5) 0.0048(5) 0.0003(6)
I8 0.0088(8) 0.0099(6) 0.0109(6) 0.0007(5) 0.0029(5) 0.0010(5)
Y1 0.0120(13) 0.0091(9) 0.0085(9) 0.0006(7) 0.0017(9) 0.0000(8)
Y2 0.0094(12) 0.0134(10) 0.0099(9) -0.0001(8) 0.0029(8) -0.0017(8)
Na1 0.020(5) 0.030(4) 0.031(4) 0.012(3) 0.005(4) -0.004(3)
Na2 0.020(5) 0.030(4) 0.031(4) 0.012(3) 0.005(4) -0.004(3)

loop_
_atom_type_symbol
_atom_type_description
_atom_type_scat_dispersion_real
_atom_type_scat_dispersion_imag
_atom_type_scat_source
O O 0.0106 0.006 'International Tables Vol C Tables 4.2.6.8 and 6.1.1.4'
Na Na 0.0362 0.0249 'International Tables Vol C Tables 4.2.6.8 and 6.1.1.4'
Y Y -2.7962 3.5667 'International Tables Vol C Tables 4.2.6.8 and 6.1.1.4'
I I -0.4742 1.8119 'International Tables Vol C Tables 4.2.6.8 and 6.1.1.4'

loop_
_geom_angle_atom_site_label_1
_geom_angle_atom_site_label_2
_geom_angle_atom_site_label_3
_geom_angle
_geom_angle_site_symmetry_1
_geom_angle_site_symmetry_3
O1 I1 O2 95.3(7) . .
O1 I1 O4 92.9(7) . .
O2 I1 O4 97.6(7) . .
O1 I1 O3 85.2(6) . .
O2 I1 O3 171.8(6) . .
O4 I1 O3 90.5(6) . .
O1 I1 Na2 61.0(5) . 2
O2 I1 Na2 41.8(6) . 2
O4 I1 Na2 76.8(6) . 2
O3 I1 Na2 142.6(4) . 2
O7 I2 O6 97.6(7) . .
O7 I2 O5 91.5(7) . .
O6 I2 O5 98.8(7) . .
O7 I2 O8 89.6(6) . .
O6 I2 O8 171.9(6) . .
O5 I2 O8 84.7(6) . .
O7 I2 Na1 52.8(5) . 4_455
O6 I2 Na1 109.7(6) . 4_455
O5 I2 Na1 39.8(5) . 4_455
O8 I2 Na1 77.7(4) . 4_455
O7 I2 Na1 59.7(5) . 4_445
O6 I2 Na1 48.7(5) . 4_445
O5 I2 Na1 125.5(5) . 4_445
O8 I2 Na1 134.1(4) . 4_445
Na1 I2 Na1 103.3(3) 4_455 4_445
O11 I3 O10 101.9(7) . .
O11 I3 O9 97.8(7) . .
O10 I3 O9 96.8(7) . .
O13 I4 O14 101.2(7) . .
O13 I4 O12 98.8(7) . .
O14 I4 O12 97.1(7) . .
O16 I5 O15 98.0(7) . .
O16 I5 O8 99.3(7) . .
O15 I5 O8 97.7(7) . .
O3 I6 O18 99.9(7) . .
O3 I6 O17 97.5(7) . .
O18 I6 O17 98.0(8) . .
O19 I7 O21 94.0(8) . .
O19 I7 O20 96.7(7) . .
O21 I7 O20 102.3(7) . .
O19 I7 Na1 45.2(6) . .
O21 I7 Na1 50.1(6) . .
O20 I7 Na1 112.8(6) . .
O19 I7 Na2 33.3(6) . .
O21 I7 Na2 114.8(5) . .
O20 I7 Na2 114.6(5) . .
Na1 I7 Na2 66.3(2) . .
O24 I8 O22 100.9(6) . .
O24 I8 O23 92.9(7) . .
O22 I8 O23 95.6(6) . .
O24 I8 Na2 46.3(5) . 1_565
O22 I8 Na2 111.1(5) . 1_565
O23 I8 Na2 47.9(5) . 1_565
O24 I8 Na1 84.1(5) . .
O22 I8 Na1 45.0(5) . .
O23 I8 Na1 55.0(4) . .
Na2 I8 Na1 69.4(3) 1_565 .
O24 I8 Na2 71.6(5) . .
O22 I8 Na2 37.9(5) . .
O23 I8 Na2 119.9(4) . .
Na2 I8 Na2 104.6(3) 1_565 .
Na1 I8 Na2 65.6(2) . .
O5 Y1 O7 134.3(6) 3_545 4_544
O5 Y1 O23 74.6(5) 3_545 1_545
O7 Y1 O23 67.0(5) 4_544 1_545
O5 Y1 O22 114.3(5) 3_545 .
O7 Y1 O22 79.4(5) 4_544 .
O23 Y1 O22 75.4(5) 1_545 .
O5 Y1 O15 153.7(6) 3_545 4_554
O7 Y1 O15 67.5(5) 4_544 4_554
O23 Y1 O15 131.5(5) 1_545 4_554
O22 Y1 O15 80.6(5) . 4_554
O5 Y1 O9 83.5(5) 3_545 4_554
O7 Y1 O9 124.3(5) 4_544 4_554
O23 Y1 O9 154.3(5) 1_545 4_554
O22 Y1 O9 127.1(5) . 4_554
O15 Y1 O9 70.4(5) 4_554 4_554
O5 Y1 O6 75.5(5) 3_545 3
O7 Y1 O6 143.9(5) 4_544 3
O23 Y1 O6 115.8(5) 1_545 3
O22 Y1 O6 67.7(5) . 3
O15 Y1 O6 92.0(5) 4_554 3
O9 Y1 O6 70.1(5) 4_554 3
O5 Y1 O16 70.3(5) 3_545 4_544
O7 Y1 O16 84.7(5) 4_544 4_544
O23 Y1 O16 88.8(5) 1_545 4_544
O22 Y1 O16 160.9(5) . 4_544
O15 Y1 O16 103.0(5) 4_554 4_544
O9 Y1 O16 71.0(5) 4_554 4_544
O6 Y1 O16 130.2(5) 3 4_544
O5 Y1 Na1 154.5(4) 3_545 .
O7 Y1 Na1 57.1(4) 4_544 .
O23 Y1 Na1 96.6(4) 1_545 .
O22 Y1 Na1 40.4(4) . .
O15 Y1 Na1 42.9(4) 4_554 .
O9 Y1 Na1 108.8(4) 4_554 .
O6 Y1 Na1 87.5(4) 3 .
O16 Y1 Na1 134.4(4) 4_544 .
O5 Y1 Na2 102.7(4) 3_545 .
O7 Y1 Na2 60.5(4) 4_544 .
O23 Y1 Na2 39.1(4) 1_545 .
O22 Y1 Na2 37.9(4) . .
O15 Y1 Na2 101.9(4) 4_554 .
O9 Y1 Na2 165.0(4) 4_554 .
O6 Y1 Na2 97.9(4) 3 .
O16 Y1 Na2 123.9(4) 4_544 .
Na1 Y1 Na2 60.4(2) . .
O5 Y1 Na1 33.0(4) 3_545 2
O7 Y1 Na1 149.1(4) 4_544 2
O23 Y1 Na1 82.9(4) 1_545 2
O22 Y1 Na1 86.5(4) . 2
O15 Y1 Na1 137.1(4) 4_554 2
O9 Y1 Na1 86.1(4) 4_554 2
O6 Y1 Na1 45.6(4) 3 2
O16 Y1 Na1 102.3(4) 4_544 2
Na1 Y1 Na1 123.3(2) . 2
Na2 Y1 Na1 91.8(3) . 2
O1 Y2 O17 158.7(6) 2_564 1_545
O1 Y2 O4 122.1(6) 2_564 .
O17 Y2 O4 69.2(6) 1_545 .
O1 Y2 O12 86.6(6) 2_564 2_554
O17 Y2 O12 73.1(5) 1_545 2_554
O4 Y2 O12 128.8(6) . 2_554
O1 Y2 O2 78.2(5) 2_564 2_554
O17 Y2 O2 101.5(5) 1_545 2_554
O4 Y2 O2 146.8(6) . 2_554
O12 Y2 O2 73.4(5) 2_554 2_554
O1 Y2 O24 67.2(6) 2_564 .
O17 Y2 O24 134.1(6) 1_545 .
O4 Y2 O24 83.2(6) . .
O12 Y2 O24 147.2(5) 2_554 .
O2 Y2 O24 81.9(5) 2_554 .
O1 Y2 O18 68.4(6) 2_564 .
O17 Y2 O18 98.9(6) 1_545 .
O4 Y2 O18 79.3(6) . .
O12 Y2 O18 73.6(6) 2_554 .
O2 Y2 O18 133.8(5) 2_554 .
O24 Y2 O18 111.4(6) . .
O1 Y2 O20 124.8(5) 2_564 2
O17 Y2 O20 73.3(6) 1_545 2
O4 Y2 O20 78.1(5) . 2
O12 Y2 O20 122.0(5) 2_554 2
O2 Y2 O20 68.8(5) 2_554 2
O24 Y2 O20 65.4(5) . 2
O18 Y2 O20 157.4(5) . 2
O1 Y2 Na2 93.1(4) 2_564 .
O17 Y2 Na2 98.2(4) 1_545 .
O4 Y2 Na2 113.7(5) . .
O12 Y2 Na2 104.7(4) 2_554 .
O2 Y2 Na2 34.0(5) 2_554 .
O24 Y2 Na2 59.9(4) . .
O18 Y2 Na2 161.4(4) . .
O20 Y2 Na2 38.0(4) 2 .
O5 Na1 O19 117.8(7) 4_554 .
O5 Na1 O22 166.4(8) 4_554 .
O19 Na1 O22 74.2(6) . .
O5 Na1 O15 91.8(7) 4_554 4_554
O19 Na1 O15 127.6(6) . 4_554
O22 Na1 O15 75.1(5) . 4_554
O5 Na1 O21 79.3(6) 4_554 .
O19 Na1 O21 62.6(6) . .
O22 Na1 O21 113.3(7) . .
O15 Na1 O21 169.3(7) 4_554 .
O5 Na1 O7 60.2(5) 4_554 4_554
O19 Na1 O7 144.0(7) . 4_554
O22 Na1 O7 114.5(6) . 4_554
O15 Na1 O7 87.7(6) 4_554 4_554
O21 Na1 O7 82.9(6) . 4_554
O5 Na1 O23 115.0(6) 4_554 .
O19 Na1 O23 112.2(6) . .
O22 Na1 O23 61.9(5) . .
O15 Na1 O23 88.7(5) 4_554 .
O21 Na1 O23 89.8(6) . .
O7 Na1 O23 54.8(5) 4_554 .
O5 Na1 O6 67.2(5) 4_554 4_544
O19 Na1 O6 73.5(6) . 4_544
O22 Na1 O6 113.4(6) . 4_544
O15 Na1 O6 81.2(5) 4_554 4_544
O21 Na1 O6 100.4(6) . 4_544
O7 Na1 O6 125.7(6) 4_554 4_544
O23 Na1 O6 169.8(6) . 4_544
O5 Na1 I7 103.8(5) 4_554 .
O19 Na1 I7 31.0(4) . .
O22 Na1 I7 89.8(5) . .
O15 Na1 I7 158.3(5) 4_554 .
O21 Na1 I7 32.3(4) . .
O7 Na1 I7 113.2(5) 4_554 .
O23 Na1 I7 98.2(4) . .
O6 Na1 I7 90.8(5) 4_544 .
O5 Na1 I8 147.6(5) 4_554 .
O19 Na1 I8 86.2(5) . .
O22 Na1 I8 31.6(4) . .
O15 Na1 I8 89.3(4) 4_554 .
O21 Na1 I8 95.1(5) . .
O7 Na1 I8 87.5(4) 4_554 .
O23 Na1 I8 32.6(3) . .
O6 Na1 I8 144.7(5) 4_544 .
I7 Na1 I8 85.6(3) . .
O5 Na1 I2 29.6(4) 4_554 4_554
O19 Na1 I2 140.9(5) . 4_554
O22 Na1 I2 142.1(6) . 4_554
O15 Na1 I2 85.2(5) 4_554 4_554
O21 Na1 I2 84.1(5) . 4_554
O7 Na1 I2 31.2(3) 4_554 4_554
O23 Na1 I2 85.9(4) . 4_554
O6 Na1 I2 94.7(4) 4_544 4_554
I7 Na1 I2 115.7(3) . 4_554
I8 Na1 I2 118.5(3) . 4_554
O5 Na1 I2 83.5(5) 4_554 4_544
O19 Na1 I2 84.4(5) . 4_544
O22 Na1 I2 91.9(4) . 4_544
O15 Na1 I2 55.3(4) 4_554 4_544
O21 Na1 I2 128.3(5) . 4_544
O7 Na1 I2 127.9(5) 4_554 4_544
O23 Na1 I2 141.1(5) . 4_544
O6 Na1 I2 29.0(3) 4_544 4_544
I7 Na1 I2 110.8(3) . 4_544
I8 Na1 I2 122.6(3) . 4_544
I2 Na1 I2 103.3(3) 4_554 4_544
O19 Na2 O22 76.5(6) . .
O19 Na2 O2 78.0(7) . 2_554
O22 Na2 O2 111.6(6) . 2_554
O19 Na2 O24 152.8(7) . 1_545
O22 Na2 O24 125.5(7) . 1_545
O2 Na2 O24 103.8(7) 2_554 1_545
O19 Na2 O23 120.3(8) . 1_545
O22 Na2 O23 70.0(6) . 1_545
O2 Na2 O23 160.5(7) 2_554 1_545
O24 Na2 O23 63.4(6) 1_545 1_545
O19 Na2 O20 119.7(7) . 2
O22 Na2 O20 73.1(6) . 2
O2 Na2 O20 67.1(6) 2_554 2
O24 Na2 O20 84.8(6) 1_545 2
O23 Na2 O20 95.9(6) 1_545 2
O19 Na2 O21 70.1(6) . 1_545
O22 Na2 O21 123.4(6) . 1_545
O2 Na2 O21 104.6(7) 2_554 1_545
O24 Na2 O21 83.3(6) 1_545 1_545
O23 Na2 O21 89.1(6) 1_545 1_545
O20 Na2 O21 163.4(7) 2 1_545
O19 Na2 I8 149.3(7) . 1_545
O22 Na2 I8 96.0(5) . 1_545
O2 Na2 I8 131.4(5) 2_554 1_545
O24 Na2 I8 31.6(4) 1_545 1_545
O23 Na2 I8 32.5(3) 1_545 1_545
O20 Na2 I8 85.1(4) 2 1_545
O21 Na2 I8 90.8(4) 1_545 1_545
O19 Na2 I1 85.3(6) . 2_554
O22 Na2 I1 140.5(5) . 2_554
O2 Na2 I1 29.3(4) 2_554 2_554
O24 Na2 I1 84.5(5) 1_545 2_554
O23 Na2 I1 147.3(5) 1_545 2_554
O20 Na2 I1 86.7(5) 2 2_554
O21 Na2 I1 80.7(5) 1_545 2_554
I8 Na2 I1 116.1(3) 1_545 2_554
O19 Na2 I7 25.0(5) . .
O22 Na2 I7 84.5(4) . .
O2 Na2 I7 53.4(4) 2_554 .
O24 Na2 I7 149.4(6) 1_545 .
O23 Na2 I7 143.8(5) 1_545 .
O20 Na2 I7 101.0(5) 2 .
O21 Na2 I7 83.7(4) 1_545 .
I8 Na2 I7 173.8(4) 1_545 .
I1 Na2 I7 66.1(2) 2_554 .
O19 Na2 I8 82.4(5) . .
O22 Na2 I8 27.0(4) . .
O2 Na2 I8 87.6(5) 2_554 .
O24 Na2 I8 124.7(5) 1_545 .
O23 Na2 I8 88.5(5) 1_545 .
O20 Na2 I8 49.9(4) 2 .
O21 Na2 I8 146.4(5) 1_545 .
I8 Na2 I8 104.6(3) 1_545 .
I1 Na2 I8 116.8(3) 2_554 .
I7 Na2 I8 78.67(19) . .
O19 Na2 Na1 38.4(5) . .
O22 Na2 Na1 39.2(4) . .
O2 Na2 Na1 101.9(5) 2_554 .
O24 Na2 Na1 154.2(6) 1_545 .
O23 Na2 Na1 91.2(5) 1_545 .
O20 Na2 Na1 103.1(5) 2 .
O21 Na2 Na1 92.6(5) 1_545 .
I8 Na2 Na1 123.6(4) 1_545 .
I1 Na2 Na1 120.1(3) 2_554 .
I7 Na2 Na1 54.0(2) . .
I8 Na2 Na1 54.0(2) . .
I1 O1 Y2 142.0(8) . 2_565
I1 O2 Y2 127.9(8) . 2
I1 O2 Na2 108.9(8) . 2
Y2 O2 Na2 113.8(7) 2 2
I6 O3 I1 132.7(8) . .
I1 O4 Y2 130.2(9) . .
I2 O5 Y1 134.0(7) . 3_455
I2 O5 Na1 110.6(7) . 4_455
Y1 O5 Na1 115.3(7) 3_455 4_455
I2 O6 Y1 133.4(9) . 3_445
I2 O6 Na1 102.3(6) . 4_445
Y1 O6 Na1 96.3(5) 3_445 4_445
I2 O7 Y1 136.0(9) . 4_445
I2 O7 Na1 96.0(6) . 4_455
Y1 O7 Na1 114.3(6) 4_445 4_455
I5 O8 I2 135.2(8) . .
I3 O9 Y1 138.7(8) . 4_455
I4 O12 Y2 140.9(8) . 2
I5 O15 Y1 125.7(7) . 4_455
I5 O15 Na1 125.2(7) . 4_455
Y1 O15 Na1 97.8(6) 4_455 4_455
I5 O16 Y1 138.8(8) . 4_445
I6 O17 Y2 126.2(7) . 1_565
I6 O18 Y2 144.6(8) . .
I7 O19 Na2 121.7(10) . .
I7 O19 Na1 103.8(7) . .
Na2 O19 Na1 105.7(7) . .
I7 O20 Na2 132.9(8) . 2_554
I7 O20 Y2 121.5(7) . 2_554
Na2 O20 Y2 103.8(6) 2_554 2_554
I7 O21 Na1 97.6(7) . .
I7 O21 Na2 105.7(7) . 1_565
Na1 O21 Na2 88.4(5) . 1_565
I8 O22 Y1 125.6(7) . .
I8 O22 Na1 103.4(7) . .
Y1 O22 Na1 101.3(6) . .
I8 O22 Na2 115.2(7) . .
Y1 O22 Na2 106.2(6) . .
Na1 O22 Na2 101.4(6) . .
I8 O23 Y1 144.3(7) . 1_565
I8 O23 Na2 99.6(6) . 1_565
Y1 O23 Na2 105.3(6) 1_565 1_565
I8 O23 Na1 92.4(6) . .
Y1 O23 Na1 111.4(6) 1_565 .
Na2 O23 Na1 92.6(5) 1_565 .
I8 O24 Y2 129.8(8) . .
I8 O24 Na2 102.0(8) . 1_565
Y2 O24 Na2 122.7(7) . 1_565

loop_
_geom_bond_atom_site_label_1
_geom_bond_atom_site_label_2
_geom_bond_distance
_geom_bond_site_symmetry_2
I1 O1 1.818(16) .
I1 O2 1.829(16) .
I1 O4 1.839(17) .
I1 O3 2.452(16) .
I1 Na2 3.533(13) 2
I2 O7 1.797(15) .
I2 O6 1.811(16) .
I2 O5 1.820(15) .
I2 O8 2.420(16) .
I2 Na1 3.447(11) 4_455
I2 Na1 3.653(12) 4_445
I3 O11 1.788(15) .
I3 O10 1.811(16) .
I3 O9 1.830(16) .
I4 O13 1.803(14) .
I4 O14 1.802(17) .
I4 O12 1.838(16) .
I5 O16 1.800(14) .
I5 O15 1.805(16) .
I5 O8 1.827(14) .
I6 O3 1.811(14) .
I6 O18 1.836(16) .
I6 O17 1.841(17) .
I7 O19 1.798(17) .
I7 O21 1.827(17) .
I7 O20 1.833(15) .
I7 Na1 3.390(13) .
I7 Na2 3.621(10) .
I8 O24 1.808(17) .
I8 O22 1.836(14) .
I8 O23 1.839(14) .
I8 Na2 3.371(10) 1_565
I8 Na1 3.407(12) .
I8 Na2 3.664(11) .
Y1 O5 2.274(14) 3_545
Y1 O7 2.290(15) 4_544
Y1 O23 2.343(15) 1_545
Y1 O22 2.370(15) .
Y1 O15 2.393(15) 4_554
Y1 O9 2.416(16) 4_554
Y1 O6 2.429(15) 3
Y1 O16 2.446(16) 4_544
Y1 Na1 3.746(10) .
Y1 Na2 3.882(13) .
Y1 Na1 3.910(11) 2
Y2 O1 2.278(15) 2_564
Y2 O17 2.312(16) 1_545
Y2 O4 2.335(16) .
Y2 O12 2.347(16) 2_554
Y2 O2 2.365(15) 2_554
Y2 O24 2.409(17) .
Y2 O18 2.429(17) .
Y2 O20 2.587(16) 2
Y2 Na2 4.066(12) .
Na1 O5 2.356(18) 4_554
Na1 O19 2.48(2) .
Na1 O22 2.476(17) .
Na1 O15 2.576(19) 4_554
Na1 O21 2.62(2) .
Na1 O7 2.760(18) 4_554
Na1 O23 2.793(17) .
Na1 O6 2.811(19) 4_544
Na1 I2 3.447(11) 4_554
Na1 I2 3.653(11) 4_544
Na2 O19 2.338(18) .
Na2 O22 2.484(18) .
Na2 O2 2.49(2) 2_554
Na2 O24 2.493(17) 1_545
Na2 O23 2.536(18) 1_545
Na2 O20 2.580(19) 2
Na2 O21 2.903(19) 1_545
Na2 I8 3.371(10) 1_545
Na2 I1 3.533(13) 2_554
O1 Y2 2.278(15) 2_565
O2 Y2 2.365(15) 2
O2 Na2 2.49(2) 2
O5 Y1 2.274(14) 3_455
O5 Na1 2.356(18) 4_455
O6 Y1 2.429(15) 3_445
O6 Na1 2.811(19) 4_445
O7 Y1 2.290(15) 4_445
O7 Na1 2.760(18) 4_455
O9 Y1 2.416(16) 4_455
O12 Y2 2.347(16) 2
O15 Y1 2.393(15) 4_455
O15 Na1 2.576(19) 4_455
O16 Y1 2.446(16) 4_445
O17 Y2 2.312(16) 1_565
O20 Na2 2.580(19) 2_554
O20 Y2 2.587(16) 2_554
O21 Na2 2.903(19) 1_565
O23 Y1 2.343(15) 1_565
O23 Na2 2.536(18) 1_565
O24 Na2 2.493(17) 1_565
